data_1562158
loop_
_publ_author_name
'Tseng, Tien-Wen'
'Yang, Ming-Ling'
'Luo, Tzuoo-Tsair'

_publ_section_title
;
 A key route to designing huge eight-fold interpenetrated coordination
 networks with ths-type topology: Synthesis, structures, and topological
 characteristics
;
_journal_name_full 'Journal of Solid State Chemistry'
_journal_page_first 345
_journal_page_last 350
_journal_paper_doi 10.1016/j.jssc.2014.10.002
_journal_volume 221
_journal_year 2015
_chemical_formula_sum 'C50 H37 Cd2 N6 O11.5 S'
_chemical_formula_weight 1162.72
_space_group_IT_number 29
_space_group_name_Hall 'P 2c -2ac'
_space_group_name_H-M_alt 'P c a 21'
_symmetry_cell_setting orthorhombic
_symmetry_space_group_name_H-M 'P c a 21'
_atom_sites_solution_hydrogens geom
_atom_sites_solution_primary direct
_atom_sites_solution_secondary difmap
_cell_angle_alpha 90.00
_cell_angle_beta 90.00
_cell_angle_gamma 90.00
_cell_formula_units_Z 4
_cell_length_a 14.429(3)
_cell_length_b 17.916(4)
_cell_length_c 17.441(4)
_cell_measurement_reflns_used 2654
_cell_measurement_temperature 296(2)
_cell_measurement_theta_max 24.87
_cell_measurement_theta_min 2.27
_cell_volume 4508.7(17)
_computing_cell_refinement 'Bruker SAINT'
_computing_data_collection 'Bruker SMART'
_computing_data_reduction 'Bruker SAINT'
_computing_structure_refinement 'SHELXL-97 (Sheldrick, 1997)'
_computing_structure_solution 'SHELXS-97 (Sheldrick, 1990)'
_diffrn_ambient_temperature 296(2)
_diffrn_measured_fraction_theta_full 0.997
_diffrn_measured_fraction_theta_max 0.997
_diffrn_measurement_device_type 'CCD area detector'
_diffrn_measurement_method 'phi and omega scans'
_diffrn_radiation_monochromator graphite
_diffrn_radiation_source 'fine-focus sealed tube'
_diffrn_radiation_type MoK\a
_diffrn_radiation_wavelength 0.71073
_diffrn_reflns_av_R_equivalents 0.0492
_diffrn_reflns_av_sigmaI/netI 0.0513
_diffrn_reflns_limit_h_max 16
_diffrn_reflns_limit_h_min -17
_diffrn_reflns_limit_k_max 19
_diffrn_reflns_limit_k_min -21
_diffrn_reflns_limit_l_max 20
_diffrn_reflns_limit_l_min -9
_diffrn_reflns_number 17764
_diffrn_reflns_theta_full 25.06
_diffrn_reflns_theta_max 25.06
_diffrn_reflns_theta_min 1.14
_exptl_absorpt_coefficient_mu 1.063
_exptl_absorpt_correction_T_max 0.7452
_exptl_absorpt_correction_T_min 0.6696
_exptl_absorpt_correction_type multi-scan
_exptl_absorpt_process_details 'Bruker SADABS, 1996'
_exptl_crystal_colour colorless
_exptl_crystal_density_diffrn 1.713
_exptl_crystal_density_method 'not measured'
_exptl_crystal_description prism
_exptl_crystal_F_000 2332
_exptl_crystal_size_max 0.12
_exptl_crystal_size_mid 0.10
_exptl_crystal_size_min 0.05
_refine_diff_density_max 1.111
_refine_diff_density_min -0.693
_refine_diff_density_rms 0.106
_refine_ls_abs_structure_details 'Flack H D (1983), Acta Cryst. A39, 876-881'
_refine_ls_abs_structure_Flack 0.00
_refine_ls_extinction_method none
_refine_ls_goodness_of_fit_ref 1.060
_refine_ls_hydrogen_treatment constr
_refine_ls_matrix_type full
_refine_ls_number_parameters 634
_refine_ls_number_reflns 5798
_refine_ls_number_restraints 1
_refine_ls_restrained_S_all 1.060
_refine_ls_R_factor_all 0.0605
_refine_ls_R_factor_gt 0.0465
_refine_ls_shift/su_max 0.000
_refine_ls_shift/su_mean 0.000
_refine_ls_structure_factor_coef Fsqd
_refine_ls_weighting_details 'calc w=1/[\s^2^(Fo^2^)+(0.0553P)^2^+7.3433P] where P=(Fo^2^+2Fc^2^)/3'
_refine_ls_weighting_scheme calc
_refine_ls_wR_factor_gt 0.1123
_refine_ls_wR_factor_ref 0.1225
_reflns_number_gt 4676
_reflns_number_total 5798
_reflns_threshold_expression >2sigma(I)
_cod_data_source_file JSSC-2015-221-345.cif
_cod_data_source_block i11704a
_cod_depositor_comments
;
The following automatic conversions were performed:

data item '_symmetry_cell_setting' value 'Orthorhombic' was changed
to 'orthorhombic' in accordance with the built-in table derived from
the CIF Core dictionary named 'cif_core.dic' version 2.4.5 last
updated on 2014-11-21.

Automatic conversion script
Id: cif_fix_values 8369 2020-08-20 11:38:08Z andrius 
;
_cod_original_cell_volume 4508.6(16)
_cod_original_sg_symbol_H-M Pca2(1)
_cod_original_formula_sum 'C50 H37 Cd2 N6 O11.50 S'
_cod_database_code 1562158

loop_
_symmetry_equiv_pos_as_xyz
'x, y, z'
'-x, -y, z+1/2'
'x+1/2, -y, z'
'-x+1/2, y, z+1/2'

loop_
_atom_site_label
_atom_site_type_symbol
_atom_site_fract_x
_atom_site_fract_y
_atom_site_fract_z
_atom_site_U_iso_or_equiv
_atom_site_adp_type
_atom_site_occupancy
_atom_site_symmetry_multiplicity
_atom_site_calc_flag
_atom_site_refinement_flags
_atom_site_disorder_assembly
_atom_site_disorder_group
Cd1 Cd 0.50869(4) 0.17135(4) 0.18253(3) 0.0260(2) Uani 1 1 d . . .
Cd2 Cd 0.49677(4) 0.33750(4) 0.76687(3) 0.0263(2) Uani 1 1 d . . .
S1 S 0.50488(15) 0.26038(17) 0.4716(2) 0.0347(6) Uani 1 1 d . . .
O1 O 0.0020(4) 0.5655(4) -0.1341(4) 0.0380(17) Uani 1 1 d . . .
O2 O 0.1094(4) 0.5698(3) -0.2252(4) 0.0390(16) Uani 1 1 d . . .
O3 O 0.1642(4) -0.1055(4) 1.1617(4) 0.0423(17) Uani 1 1 d . . .
O4 O 0.0373(5) -0.0811(4) 1.0941(4) 0.0404(18) Uani 1 1 d . . .
O5 O 0.5259(5) 0.1175(5) 0.3037(4) 0.052(2) Uani 1 1 d . . .
O6 O 0.5150(4) 0.2401(5) 0.3033(5) 0.0429(19) Uani 1 1 d . . .
O7 O 0.5431(5) 0.2318(4) 0.6909(4) 0.0462(17) Uani 1 1 d . . .
O8 O 0.4964(4) 0.3298(3) 0.6257(5) 0.034(2) Uani 1 1 d . . .
N1 N 0.4147(6) 0.2518(4) 0.1110(4) 0.0292(19) Uani 1 1 d . . .
N2 N 0.5994(5) 0.2716(5) 0.1298(5) 0.038(2) Uani 1 1 d . . .
N3 N 0.3479(4) 0.1408(4) 0.1951(4) 0.0244(17) Uani 1 1 d . . .
N4 N 0.4160(5) 0.2584(4) 0.8467(4) 0.0217(16) Uani 1 1 d . . .
N5 N 0.3369(5) 0.3553(4) 0.7506(4) 0.0275(17) Uani 1 1 d . . .
N6 N 0.5971(5) 0.2752(4) 0.8483(5) 0.0328(18) Uani 1 1 d . . .
C1 C 0.4553(6) 0.3088(5) 0.0707(5) 0.027(2) Uani 1 1 d . . .
C2 C 0.4047(6) 0.3563(5) 0.0272(5) 0.028(2) Uani 1 1 d . . .
H2 H 0.4340 0.3948 0.0009 0.034 Uiso 1 1 calc R . .
C3 C 0.3105(5) 0.3482(5) 0.0216(5) 0.0197(19) Uani 1 1 d . . .
C4 C 0.2690(6) 0.2891(5) 0.0627(5) 0.026(2) Uani 1 1 d . . .
H4 H 0.2054 0.2811 0.0605 0.031 Uiso 1 1 calc R . .
C5 C 0.3254(6) 0.2436(5) 0.1060(5) 0.021(2) Uani 1 1 d . . .
C6 C 0.5574(6) 0.3190(5) 0.0829(5) 0.028(2) Uani 1 1 d . . .
C7 C 0.6065(6) 0.3756(6) 0.0472(6) 0.044(3) Uani 1 1 d . . .
H7 H 0.5772 0.4071 0.0124 0.052 Uiso 1 1 calc R . .
C8 C 0.7007(6) 0.3849(7) 0.0641(7) 0.053(3) Uani 1 1 d . . .
H8 H 0.7346 0.4230 0.0412 0.064 Uiso 1 1 calc R . .
C9 C 0.7424(7) 0.3367(6) 0.1153(7) 0.050(3) Uani 1 1 d . . .
H9 H 0.8043 0.3423 0.1288 0.060 Uiso 1 1 calc R . .
C10 C 0.6910(6) 0.2816(6) 0.1449(6) 0.041(3) Uani 1 1 d . . .
H10 H 0.7198 0.2480 0.1778 0.050 Uiso 1 1 calc R . .
C11 C 0.2853(6) 0.1817(5) 0.1549(5) 0.023(2) Uani 1 1 d . . .
C12 C 0.1904(6) 0.1677(5) 0.1598(5) 0.029(2) Uani 1 1 d . . .
H12 H 0.1486 0.1953 0.1308 0.035 Uiso 1 1 calc R . .
C13 C 0.1600(7) 0.1127(5) 0.2079(6) 0.035(2) Uani 1 1 d . . .
H13 H 0.0969 0.1040 0.2139 0.042 Uiso 1 1 calc R . .
C14 C 0.2236(6) 0.0702(5) 0.2475(5) 0.030(2) Uani 1 1 d . . .
H14 H 0.2046 0.0313 0.2792 0.036 Uiso 1 1 calc R . .
C15 C 0.3160(6) 0.0871(6) 0.2388(5) 0.034(2) Uani 1 1 d . . .
H15 H 0.3588 0.0584 0.2657 0.040 Uiso 1 1 calc R . .
C16 C 0.2506(6) 0.4013(4) -0.0235(5) 0.022(2) Uani 1 1 d . . .
C17 C 0.2880(6) 0.4450(5) -0.0832(6) 0.028(2) Uani 1 1 d . . .
H17 H 0.3510 0.4417 -0.0939 0.033 Uiso 1 1 calc R . .
C18 C 0.2341(5) 0.4920(5) -0.1257(6) 0.028(2) Uani 1 1 d . . .
H18 H 0.2608 0.5214 -0.1637 0.034 Uiso 1 1 calc R . .
C19 C 0.1399(6) 0.4957(5) -0.1121(5) 0.028(2) Uani 1 1 d . . .
C20 C 0.1015(6) 0.4546(5) -0.0552(5) 0.031(2) Uani 1 1 d . . .
H20 H 0.0383 0.4584 -0.0459 0.037 Uiso 1 1 calc R . .
C21 C 0.1561(6) 0.4056(5) -0.0095(5) 0.028(2) Uani 1 1 d . . .
H21 H 0.1289 0.3771 0.0290 0.033 Uiso 1 1 calc R . .
C22 C 0.0789(6) 0.5465(5) -0.1594(5) 0.034(2) Uani 1 1 d . . .
C23 C 0.3211(6) 0.2566(5) 0.8420(5) 0.024(2) Uani 1 1 d . . .
C24 C 0.2727(5) 0.2026(5) 0.8843(5) 0.0211(19) Uani 1 1 d . . .
H24 H 0.2083 0.2015 0.8825 0.025 Uiso 1 1 calc R . .
C25 C 0.3184(6) 0.1523(5) 0.9278(5) 0.025(2) Uani 1 1 d . . .
C26 C 0.4150(6) 0.1548(5) 0.9320(5) 0.024(2) Uani 1 1 d . . .
H26 H 0.4481 0.1208 0.9614 0.029 Uiso 1 1 calc R . .
C27 C 0.4595(6) 0.2106(5) 0.8901(5) 0.028(2) Uani 1 1 d . . .
C28 C 0.2788(5) 0.3128(5) 0.7915(5) 0.0202(18) Uani 1 1 d . . .
C29 C 0.1844(6) 0.3236(5) 0.7867(5) 0.027(2) Uani 1 1 d . . .
H29 H 0.1448 0.2937 0.8155 0.032 Uiso 1 1 calc R . .
C30 C 0.1487(6) 0.3773(5) 0.7403(6) 0.033(2) Uani 1 1 d . . .
H30 H 0.0849 0.3844 0.7375 0.040 Uiso 1 1 calc R . .
C31 C 0.2083(7) 0.4217(6) 0.6970(6) 0.039(3) Uani 1 1 d . . .
H31 H 0.1855 0.4585 0.6645 0.047 Uiso 1 1 calc R . .
C32 C 0.3017(6) 0.4093(5) 0.7040(5) 0.031(2) Uani 1 1 d . . .
H32 H 0.3425 0.4388 0.6760 0.037 Uiso 1 1 calc R . .
C33 C 0.5628(6) 0.2238(6) 0.8939(6) 0.034(2) Uani 1 1 d . . .
C34 C 0.6173(7) 0.1815(7) 0.9433(7) 0.059(3) Uani 1 1 d . . .
H34 H 0.5912 0.1445 0.9738 0.071 Uiso 1 1 calc R . .
C35 C 0.7115(7) 0.1960(8) 0.9456(8) 0.078(5) Uani 1 1 d . . .
H35 H 0.7496 0.1690 0.9786 0.093 Uiso 1 1 calc R . .
C36 C 0.7484(7) 0.2496(6) 0.9000(8) 0.068(4) Uani 1 1 d . . .
H36 H 0.8115 0.2598 0.9014 0.082 Uiso 1 1 calc R . .
C37 C 0.6903(6) 0.2891(6) 0.8511(6) 0.048(3) Uani 1 1 d . . .
H37 H 0.7153 0.3258 0.8196 0.058 Uiso 1 1 calc R . .
C38 C 0.2675(5) 0.0921(5) 0.9732(5) 0.022(2) Uani 1 1 d . . .
C39 C 0.1773(6) 0.0732(5) 0.9570(6) 0.037(2) Uani 1 1 d . . .
H39 H 0.1467 0.0968 0.9168 0.045 Uiso 1 1 calc R . .
C40 C 0.1319(6) 0.0204(5) 0.9990(6) 0.039(3) Uani 1 1 d . . .
H40 H 0.0707 0.0087 0.9872 0.047 Uiso 1 1 calc R . .
C41 C 0.1757(6) -0.0162(5) 1.0590(5) 0.029(2) Uani 1 1 d . . .
C42 C 0.2671(6) -0.0005(5) 1.0733(6) 0.027(2) Uani 1 1 d . . .
H42 H 0.2983 -0.0259 1.1120 0.033 Uiso 1 1 calc R . .
C43 C 0.3129(6) 0.0527(5) 1.0305(5) 0.025(2) Uani 1 1 d . . .
H43 H 0.3752 0.0623 1.0402 0.031 Uiso 1 1 calc R . .
C44 C 0.1221(7) -0.0722(6) 1.1079(5) 0.035(2) Uani 1 1 d . . .
C45 C 0.5322(6) 0.1820(6) 0.4211(6) 0.038(2) Uani 1 1 d . . .
C46 C 0.5606(7) 0.1250(6) 0.4692(6) 0.044(3) Uani 1 1 d . . .
H46 H 0.5785 0.0778 0.4527 0.053 Uiso 1 1 calc R . .
C47 C 0.5587(7) 0.1480(6) 0.5470(6) 0.047(3) Uani 1 1 d . . .
H47 H 0.5752 0.1171 0.5876 0.056 Uiso 1 1 calc R . .
C48 C 0.5297(6) 0.2218(6) 0.5564(6) 0.037(2) Uani 1 1 d . . .
C49 C 0.5207(7) 0.1823(8) 0.3363(7) 0.035(3) Uani 1 1 d . . .
C50 C 0.5213(6) 0.2657(6) 0.6300(6) 0.033(2) Uani 1 1 d . . .
O9 O 0.4940(6) 0.9629(5) 0.3359(5) 0.081(3) Uani 1 1 d . . .
H101 H 0.5451 0.9948 0.3492 0.121 Uiso 1 1 d R . .
H102 H 0.4763 0.9710 0.2900 0.121 Uiso 1 1 d R . .
O10 O 0.6504(7) 0.1051(5) 0.7351(5) 0.085(3) Uani 1 1 d . . .
H103 H 0.5912 0.0971 0.7355 0.127 Uiso 1 1 d R . .
H104 H 0.6650 0.1503 0.7289 0.127 Uiso 1 1 d R . .
O11 O 0.5918(14) 0.3925(12) 0.3025(13) 0.104(7) Uiso 0.50 1 d P . .
H105 H 0.6522 0.3933 0.2982 0.156 Uiso 0.50 1 d PR . .
H106 H 0.5601 0.4251 0.2730 0.156 Uiso 0.50 1 d PR . .
O12 O 0.4490(16) 0.5250(13) 0.1075(13) 0.107(7) Uiso 0.50 1 d P A 1
O13 O 0.5245(16) 0.4830(14) 0.1829(17) 0.121(8) Uiso 0.50 1 d P B 2

loop_
_atom_site_aniso_label
_atom_site_aniso_U_11
_atom_site_aniso_U_22
_atom_site_aniso_U_33
_atom_site_aniso_U_23
_atom_site_aniso_U_13
_atom_site_aniso_U_12
Cd1 0.0300(4) 0.0289(4) 0.0191(4) -0.0025(3) -0.0048(4) 0.0096(3)
Cd2 0.0261(4) 0.0309(4) 0.0219(4) -0.0039(3) 0.0038(3) -0.0076(3)
S1 0.0254(10) 0.0527(17) 0.0261(11) -0.0065(12) -0.0006(10) 0.0041(11)
O1 0.028(4) 0.045(4) 0.041(4) 0.016(4) -0.003(3) 0.009(3)
O2 0.043(4) 0.044(4) 0.030(4) 0.007(3) 0.005(3) 0.024(3)
O3 0.051(4) 0.042(4) 0.033(4) 0.010(3) 0.002(3) -0.013(3)
O4 0.032(4) 0.056(5) 0.034(4) 0.008(4) -0.006(3) -0.014(3)
O5 0.058(5) 0.073(6) 0.026(4) 0.003(4) -0.006(3) 0.002(4)
O6 0.037(4) 0.060(5) 0.032(4) 0.000(4) -0.006(3) 0.021(3)
O7 0.059(4) 0.056(5) 0.024(4) 0.000(4) -0.002(4) 0.006(3)
O8 0.042(5) 0.025(4) 0.035(5) -0.005(3) 0.010(3) 0.006(3)
N1 0.039(5) 0.028(5) 0.021(4) -0.002(3) 0.001(3) 0.015(4)
N2 0.030(4) 0.045(5) 0.038(5) 0.013(4) -0.010(4) 0.001(4)
N3 0.026(4) 0.025(4) 0.022(4) -0.001(4) -0.003(3) 0.004(3)
N4 0.017(4) 0.030(4) 0.018(4) -0.005(3) -0.005(3) -0.009(3)
N5 0.031(4) 0.033(4) 0.018(4) -0.002(4) -0.001(3) 0.003(3)
N6 0.028(4) 0.035(5) 0.036(5) -0.001(4) 0.005(3) 0.002(3)
C1 0.026(5) 0.029(5) 0.024(5) -0.002(4) -0.002(4) 0.009(4)
C2 0.028(5) 0.037(6) 0.020(5) 0.001(4) -0.001(4) -0.002(4)
C3 0.024(5) 0.025(5) 0.011(4) -0.007(4) 0.006(4) -0.001(4)
C4 0.029(5) 0.028(5) 0.020(5) -0.009(4) 0.001(4) 0.001(4)
C5 0.022(5) 0.021(5) 0.020(5) -0.006(4) -0.002(4) 0.006(4)
C6 0.015(4) 0.037(6) 0.032(5) 0.004(5) -0.002(4) 0.004(4)
C7 0.030(5) 0.050(7) 0.051(7) 0.020(6) -0.003(5) 0.004(5)
C8 0.026(5) 0.072(9) 0.060(8) 0.024(7) -0.002(5) 0.000(5)
C9 0.029(5) 0.053(7) 0.068(8) 0.012(6) -0.017(5) 0.006(5)
C10 0.025(5) 0.050(7) 0.049(6) 0.005(5) -0.011(5) -0.003(5)
C11 0.038(5) 0.024(5) 0.007(4) -0.004(4) -0.002(4) 0.007(4)
C12 0.023(4) 0.035(6) 0.029(6) 0.001(4) 0.000(4) 0.002(4)
C13 0.034(5) 0.034(6) 0.039(6) -0.007(5) -0.001(4) -0.004(4)
C14 0.041(5) 0.024(5) 0.026(6) -0.002(4) 0.000(4) -0.003(4)
C15 0.041(5) 0.040(6) 0.020(5) 0.000(5) -0.010(4) -0.003(5)
C16 0.029(4) 0.017(5) 0.020(5) 0.004(4) 0.002(4) 0.005(4)
C17 0.021(4) 0.027(5) 0.034(5) -0.006(4) 0.003(4) 0.002(4)
C18 0.032(5) 0.022(5) 0.030(6) 0.005(4) 0.008(4) 0.007(4)
C19 0.027(4) 0.033(5) 0.023(5) 0.000(4) 0.003(4) 0.010(4)
C20 0.022(4) 0.040(6) 0.029(5) -0.001(5) 0.001(4) 0.006(4)
C21 0.026(5) 0.030(5) 0.027(5) 0.000(4) 0.012(4) 0.004(4)
C22 0.038(6) 0.036(6) 0.028(5) 0.008(5) -0.004(4) 0.005(4)
C23 0.019(4) 0.037(6) 0.017(5) -0.014(4) -0.002(3) 0.001(4)
C24 0.012(4) 0.023(5) 0.028(5) -0.003(4) 0.001(4) -0.008(3)
C25 0.029(5) 0.026(5) 0.020(5) -0.009(4) 0.007(4) -0.010(4)
C26 0.024(5) 0.037(6) 0.012(5) 0.003(4) 0.002(4) -0.003(4)
C27 0.025(5) 0.037(6) 0.020(5) 0.000(4) -0.001(4) 0.001(4)
C28 0.020(4) 0.018(4) 0.023(5) -0.008(4) 0.000(3) -0.003(3)
C29 0.032(5) 0.029(5) 0.020(5) -0.003(4) 0.001(4) -0.005(4)
C30 0.033(5) 0.031(6) 0.035(6) -0.014(5) -0.008(4) 0.010(4)
C31 0.050(6) 0.041(6) 0.026(6) -0.001(5) -0.013(5) 0.007(5)
C32 0.040(5) 0.030(5) 0.023(6) -0.009(4) 0.003(4) 0.000(4)
C33 0.027(5) 0.043(6) 0.032(5) 0.002(5) -0.004(4) -0.014(4)
C34 0.022(5) 0.087(10) 0.067(8) 0.019(7) 0.006(5) 0.000(6)
C35 0.022(5) 0.113(12) 0.099(11) 0.049(10) -0.023(7) -0.006(6)
C36 0.018(5) 0.075(9) 0.111(12) 0.044(9) -0.015(7) -0.003(6)
C37 0.022(5) 0.068(8) 0.055(7) 0.005(6) 0.007(5) -0.009(5)
C38 0.024(5) 0.025(5) 0.019(5) -0.009(4) -0.001(4) -0.011(4)
C39 0.043(6) 0.040(6) 0.029(5) 0.010(5) 0.000(4) -0.014(5)
C40 0.037(5) 0.043(6) 0.038(6) -0.003(5) -0.001(5) -0.022(5)
C41 0.033(5) 0.038(6) 0.017(5) 0.004(4) -0.004(4) -0.009(4)
C42 0.034(5) 0.023(5) 0.024(5) -0.007(4) -0.003(4) 0.006(4)
C43 0.025(4) 0.027(5) 0.024(5) -0.007(4) 0.001(4) -0.004(4)
C44 0.041(6) 0.034(6) 0.030(6) 0.000(5) -0.001(4) -0.006(5)
C45 0.025(5) 0.051(7) 0.038(6) -0.006(5) 0.000(4) 0.004(4)
C46 0.041(6) 0.061(8) 0.030(6) 0.005(6) -0.007(5) 0.003(5)
C47 0.046(6) 0.070(8) 0.025(5) 0.000(5) -0.008(5) 0.002(6)
C48 0.032(5) 0.053(7) 0.026(5) 0.006(5) 0.005(4) 0.008(5)
C49 0.023(5) 0.053(7) 0.031(6) -0.012(6) 0.000(5) -0.003(5)
C50 0.023(5) 0.047(7) 0.028(5) -0.006(5) -0.012(4) 0.007(5)
O9 0.107(7) 0.074(6) 0.062(7) 0.010(5) 0.009(5) 0.040(5)
O10 0.117(8) 0.074(7) 0.063(6) -0.008(5) 0.017(6) 0.009(6)

loop_
_atom_type_symbol
_atom_type_description
_atom_type_scat_dispersion_real
_atom_type_scat_dispersion_imag
_atom_type_scat_source
C C 0.0033 0.0016 'International Tables Vol C Tables 4.2.6.8 and 6.1.1.4'
H H 0.0000 0.0000 'International Tables Vol C Tables 4.2.6.8 and 6.1.1.4'
N N 0.0061 0.0033 'International Tables Vol C Tables 4.2.6.8 and 6.1.1.4'
O O 0.0106 0.0060 'International Tables Vol C Tables 4.2.6.8 and 6.1.1.4'
S S 0.1246 0.1234 'International Tables Vol C Tables 4.2.6.8 and 6.1.1.4'
Cd Cd -0.8075 1.2024 'International Tables Vol C Tables 4.2.6.8 and 6.1.1.4'

loop_
_geom_angle_atom_site_label_1
_geom_angle_atom_site_label_2
_geom_angle_atom_site_label_3
_geom_angle
_geom_angle_site_symmetry_1
_geom_angle_site_symmetry_3
O4 Cd1 O5 107.5(3) 3_554 .
O4 Cd1 N1 100.5(3) 3_554 .
O5 Cd1 N1 143.0(3) . .
O4 Cd1 N3 94.3(2) 3_554 .
O5 Cd1 N3 85.7(3) . .
N1 Cd1 N3 68.2(3) . .
O4 Cd1 N2 100.0(3) 3_554 .
O5 Cd1 N2 126.6(3) . .
N1 Cd1 N2 69.6(3) . .
N3 Cd1 N2 137.2(2) . .
O4 Cd1 O6 159.7(2) 3_554 .
O5 Cd1 O6 54.8(3) . .
N1 Cd1 O6 99.8(3) . .
N3 Cd1 O6 94.2(2) . .
N2 Cd1 O6 86.1(3) . .
O4 Cd1 O3 54.3(2) 3_554 3_554
O5 Cd1 O3 81.1(2) . 3_554
N1 Cd1 O3 135.7(2) . 3_554
N3 Cd1 O3 139.2(2) . 3_554
N2 Cd1 O3 79.2(2) . 3_554
O6 Cd1 O3 108.8(2) . 3_554
O4 Cd1 C49 135.7(3) 3_554 .
O5 Cd1 C49 28.7(3) . .
N1 Cd1 C49 121.5(3) . .
N3 Cd1 C49 89.3(3) . .
N2 Cd1 C49 106.9(3) . .
O6 Cd1 C49 26.1(3) . .
O3 Cd1 C49 96.8(3) 3_554 .
O4 Cd1 C44 27.0(3) 3_554 3_554
O5 Cd1 C44 95.6(3) . 3_554
N1 Cd1 C44 119.5(3) . 3_554
N3 Cd1 C44 118.2(3) . 3_554
N2 Cd1 C44 88.7(3) . 3_554
O6 Cd1 C44 135.5(3) . 3_554
O3 Cd1 C44 27.4(2) 3_554 3_554
C49 Cd1 C44 118.7(3) . 3_554
N4 Cd2 N6 69.4(3) . .
N4 Cd2 O2 139.1(2) . 3_566
N6 Cd2 O2 82.6(3) . 3_566
N4 Cd2 N5 70.1(3) . .
N6 Cd2 N5 139.0(3) . .
O2 Cd2 N5 126.6(2) 3_566 .
N4 Cd2 O7 89.4(2) . .
N6 Cd2 O7 77.6(3) . .
O2 Cd2 O7 113.6(2) 3_566 .
N5 Cd2 O7 108.3(2) . .
N4 Cd2 O1 91.5(2) . 3_566
N6 Cd2 O1 83.7(3) . 3_566
O2 Cd2 O1 55.3(2) 3_566 3_566
N5 Cd2 O1 91.1(2) . 3_566
O7 Cd2 O1 159.6(2) . 3_566
N4 Cd2 O8 124.6(2) . .
N6 Cd2 O8 126.0(2) . .
O2 Cd2 O8 95.8(2) 3_566 .
N5 Cd2 O8 83.4(2) . .
O7 Cd2 O8 53.6(2) . .
O1 Cd2 O8 138.0(2) 3_566 .
N4 Cd2 C22 113.9(3) . 3_566
N6 Cd2 C22 78.8(3) . 3_566
O2 Cd2 C22 28.5(2) 3_566 3_566
N5 Cd2 C22 112.5(3) . 3_566
O7 Cd2 C22 137.9(3) . 3_566
O1 Cd2 C22 27.2(2) 3_566 3_566
O8 Cd2 C22 121.1(3) . 3_566
N4 Cd2 C50 107.7(3) . .
N6 Cd2 C50 103.2(3) . .
O2 Cd2 C50 107.3(3) 3_566 .
N5 Cd2 C50 94.9(3) . .
O7 Cd2 C50 27.5(3) . .
O1 Cd2 C50 160.8(3) 3_566 .
O8 Cd2 C50 26.2(2) . .
C22 Cd2 C50 135.8(3) 3_566 .
C48 S1 C45 93.8(5) . .
C22 O1 Cd2 88.4(6) . 3_464
C22 O2 Cd2 92.6(5) . 3_464
C44 O3 Cd1 84.4(5) . 3_456
C44 O4 Cd1 97.9(6) . 3_456
C49 O5 Cd1 91.2(7) . .
C49 O6 Cd1 88.9(7) . .
C50 O7 Cd2 90.9(6) . .
C50 O8 Cd2 89.4(7) . .
C5 N1 C1 118.3(8) . .
C5 N1 Cd1 122.7(6) . .
C1 N1 Cd1 119.0(6) . .
C6 N2 C10 118.7(8) . .
C6 N2 Cd1 117.7(6) . .
C10 N2 Cd1 123.6(6) . .
C15 N3 C11 117.6(7) . .
C15 N3 Cd1 124.1(6) . .
C11 N3 Cd1 118.3(6) . .
C27 N4 C23 120.0(8) . .
C27 N4 Cd2 120.8(6) . .
C23 N4 Cd2 118.9(6) . .
C28 N5 C32 119.3(7) . .
C28 N5 Cd2 118.3(6) . .
C32 N5 Cd2 122.4(6) . .
C33 N6 C37 118.5(8) . .
C33 N6 Cd2 118.2(6) . .
C37 N6 Cd2 123.3(7) . .
C2 C1 N1 121.6(8) . .
C2 C1 C6 122.2(9) . .
N1 C1 C6 116.0(8) . .
C1 C2 C3 120.6(9) . .
C2 C3 C4 117.6(8) . .
C2 C3 C16 122.6(8) . .
C4 C3 C16 119.7(7) . .
C5 C4 C3 118.2(8) . .
N1 C5 C4 123.7(9) . .
N1 C5 C11 115.1(8) . .
C4 C5 C11 121.1(8) . .
N2 C6 C7 120.8(8) . .
N2 C6 C1 117.3(8) . .
C7 C6 C1 121.8(8) . .
C6 C7 C8 119.3(9) . .
C9 C8 C7 118.9(10) . .
C10 C9 C8 118.1(10) . .
C9 C10 N2 124.1(10) . .
N3 C11 C12 121.6(8) . .
N3 C11 C5 115.6(7) . .
C12 C11 C5 122.8(8) . .
C13 C12 C11 118.8(8) . .
C12 C13 C14 119.5(9) . .
C15 C14 C13 117.9(9) . .
N3 C15 C14 124.5(9) . .
C21 C16 C17 118.4(8) . .
C21 C16 C3 120.5(7) . .
C17 C16 C3 121.1(7) . .
C18 C17 C16 121.7(8) . .
C17 C18 C19 119.7(9) . .
C20 C19 C18 120.2(8) . .
C20 C19 C22 119.3(8) . .
C18 C19 C22 120.5(8) . .
C19 C20 C21 121.3(8) . .
C16 C21 C20 118.6(8) . .
O1 C22 O2 121.9(8) . .
O1 C22 C19 119.4(8) . .
O2 C22 C19 118.6(8) . .
O1 C22 Cd2 64.4(5) . 3_464
O2 C22 Cd2 58.9(4) . 3_464
C19 C22 Cd2 166.8(7) . 3_464
N4 C23 C24 118.8(8) . .
N4 C23 C28 115.7(7) . .
C24 C23 C28 125.5(8) . .
C25 C24 C23 120.8(7) . .
C24 C25 C26 119.7(8) . .
C24 C25 C38 121.9(7) . .
C26 C25 C38 118.4(8) . .
C27 C26 C25 117.1(8) . .
N4 C27 C26 123.6(8) . .
N4 C27 C33 113.4(8) . .
C26 C27 C33 123.0(8) . .
N5 C28 C29 120.5(8) . .
N5 C28 C23 116.7(7) . .
C29 C28 C23 122.8(8) . .
C30 C29 C28 120.7(8) . .
C29 C30 C31 119.5(9) . .
C32 C31 C30 117.7(9) . .
N5 C32 C31 122.3(9) . .
N6 C33 C34 123.0(9) . .
N6 C33 C27 117.1(8) . .
C34 C33 C27 119.9(9) . .
C35 C34 C33 118.0(11) . .
C36 C35 C34 120.0(11) . .
C35 C36 C37 119.0(9) . .
N6 C37 C36 121.4(10) . .
C39 C38 C43 118.0(8) . .
C39 C38 C25 121.5(8) . .
C43 C38 C25 120.4(7) . .
C40 C39 C38 121.0(9) . .
C39 C40 C41 120.9(9) . .
C42 C41 C40 118.6(9) . .
C42 C41 C44 121.4(9) . .
C40 C41 C44 120.1(8) . .
C41 C42 C43 120.3(9) . .
C42 C43 C38 121.0(8) . .
O4 C44 O3 123.3(9) . .
O4 C44 C41 118.0(9) . .
O3 C44 C41 118.7(8) . .
O4 C44 Cd1 55.1(5) . 3_456
O3 C44 Cd1 68.3(5) . 3_456
C41 C44 Cd1 172.9(7) . 3_456
C46 C45 C49 129.7(11) . .
C46 C45 S1 111.3(8) . .
C49 C45 S1 119.0(9) . .
C45 C46 C47 111.1(10) . .
C48 C47 C46 113.1(10) . .
C47 C48 C50 128.1(9) . .
C47 C48 S1 110.6(8) . .
C50 C48 S1 121.3(8) . .
O6 C49 O5 125.0(11) . .
O6 C49 C45 119.5(11) . .
O5 C49 C45 115.2(12) . .
O6 C49 Cd1 65.0(7) . .
O5 C49 Cd1 60.1(6) . .
C45 C49 Cd1 174.8(9) . .
O8 C50 O7 125.8(10) . .
O8 C50 C48 117.8(10) . .
O7 C50 C48 116.4(9) . .
O8 C50 Cd2 64.4(6) . .
O7 C50 Cd2 61.6(5) . .
C48 C50 Cd2 175.7(7) . .

loop_
_geom_bond_atom_site_label_1
_geom_bond_atom_site_label_2
_geom_bond_distance
_geom_bond_site_symmetry_2
Cd1 O4 2.272(7) 3_554
Cd1 O5 2.337(7) .
Cd1 N1 2.340(7) .
Cd1 N3 2.394(7) .
Cd1 N2 2.406(8) .
Cd1 O6 2.442(8) .
Cd1 O3 2.561(6) 3_554
Cd1 C49 2.695(12) .
Cd1 C44 2.743(10) 3_554
Cd2 N4 2.303(7) .
Cd2 N6 2.316(8) .
Cd2 O2 2.328(5) 3_566
Cd2 N5 2.347(7) .
Cd2 O7 2.405(7) .
Cd2 O1 2.451(7) 3_566
Cd2 O8 2.467(9) .
Cd2 C22 2.716(9) 3_566
Cd2 C50 2.735(10) .
S1 C48 1.672(10) .
S1 C45 1.704(11) .
O1 C22 1.241(10) .
O1 Cd2 2.451(7) 3_464
O2 C22 1.298(10) .
O2 Cd2 2.328(5) 3_464
O3 C44 1.267(11) .
O3 Cd1 2.561(6) 3_456
O4 C44 1.257(11) .
O4 Cd1 2.272(7) 3_456
O5 C49 1.296(13) .
O6 C49 1.188(14) .
O7 C50 1.263(12) .
O8 C50 1.206(11) .
N1 C5 1.300(11) .
N1 C1 1.370(12) .
N2 C6 1.325(11) .
N2 C10 1.360(11) .
N3 C15 1.311(11) .
N3 C11 1.358(11) .
N4 C27 1.304(11) .
N4 C23 1.373(10) .
N5 C28 1.338(11) .
N5 C32 1.360(11) .
N6 C33 1.312(12) .
N6 C37 1.368(11) .
C1 C2 1.355(12) .
C1 C6 1.500(12) .
C2 C3 1.370(11) .
C3 C4 1.412(12) .
C3 C16 1.506(11) .
C4 C5 1.377(12) .
C5 C11 1.514(12) .
C6 C7 1.385(13) .
C7 C8 1.401(13) .
C8 C9 1.380(14) .
C9 C10 1.338(14) .
C11 C12 1.394(11) .
C12 C13 1.368(13) .
C13 C14 1.378(12) .
C14 C15 1.377(12) .
C16 C21 1.388(11) .
C16 C17 1.410(12) .
C17 C18 1.365(12) .
C18 C19 1.382(11) .
C19 C20 1.353(12) .
C19 C22 1.513(12) .
C20 C21 1.423(12) .
C22 Cd2 2.716(9) 3_464
C23 C24 1.402(12) .
C23 C28 1.472(12) .
C24 C25 1.350(13) .
C25 C26 1.396(11) .
C25 C38 1.526(12) .
C26 C27 1.394(12) .
C27 C33 1.511(12) .
C28 C29 1.377(11) .
C29 C30 1.359(12) .
C30 C31 1.394(13) .
C31 C32 1.372(12) .
C33 C34 1.391(14) .
C34 C35 1.385(13) .
C35 C36 1.356(16) .
C36 C37 1.389(14) .
C38 C39 1.374(12) .
C38 C43 1.388(12) .
C39 C40 1.364(12) .
C40 C41 1.387(12) .
C41 C42 1.371(12) .
C41 C44 1.527(12) .
C42 C43 1.379(12) .
C44 Cd1 2.743(10) 3_456
C45 C46 1.384(14) .
C45 C49 1.488(16) .
C46 C47 1.418(14) .
C47 C48 1.396(14) .
C48 C50 1.511(14) .
